data_1510111
loop_
_publ_author_name
'Courtois, A.'
'Hertz, J.'
'Protas, J.'
'Dirand, M.'

_publ_section_title
;
 Structure cristalline de la phase Au Cu III in copper-gold alloys
;
_journal_name_full
;
Comptes Rendus Hebdomadaires des Seances de l'Academie des Sciences, Serie C,
 Sciences Chimiques (1966-)
;
_journal_page_first 559
_journal_page_last 561
_journal_volume 280
_journal_year 1975
_chemical_formula_sum 'Au Cu0.9 Ga0.1'
_chemical_name_systematic 'Au (Cu0.9 Ga0.1)'
_space_group_IT_number 55
_symmetry_space_group_name_Hall '-P 2 2ab'
_symmetry_space_group_name_H-M 'P b a m'
_cell_angle_alpha 90
_cell_angle_beta 90
_cell_angle_gamma 90
_cell_formula_units_Z 4
_cell_length_a 4.56
_cell_length_b 8.92
_cell_length_c 2.83
_cell_volume 115.111
_citation_journal_id_ASTM CHDCAQ
_cod_data_source_file gold_164.cif
_cod_data_source_block Au1Cu0.9Ga0.1
_cod_original_cell_volume 115.1108
_cod_original_formula_sum 'Au1 Cu0.9 Ga0.1'
_cod_database_code 1510111

loop_
_symmetry_equiv_pos_as_xyz
x,y,z
-x,-y,z
x+1/2,-y+1/2,-z
-x+1/2,y+1/2,-z
-x,-y,-z
x,y,-z
-x-1/2,y-1/2,z
x-1/2,-y-1/2,z

loop_
_atom_site_label
_atom_site_type_symbol
_atom_site_fract_x
_atom_site_fract_y
_atom_site_fract_z
_atom_site_occupancy
_atom_site_U_iso_or_equiv
Ga1 Ga 0.662 0.101 0.5 0.1 0.0
Cu1 Cu 0.662 0.101 0.5 0.9 0.0
Au1 Au 0.083 0.141 0 1 0.0
